data_2017038
loop_
_publ_author_name
'Langer, Vratislav'
'Mach, Pavel'
'Smr\<cok, \<Lubom\'ir'
'Milata, Viktor'

_publ_section_title
;
 (<i>E</i>)-Methyl 2-[(2-fluorophenyl)aminomethylene]-3-oxobutanoate:
 X-ray and density functional theory (DFT) study
;
_journal_coeditor_code FG3082
_journal_issue 4
_journal_name_full 'Acta Crystallographica Section C'
_journal_page_first o183
_journal_page_last o185
_journal_paper_doi 10.1107/S0108270109009391
_journal_volume 65
_journal_year 2009
_chemical_formula_iupac 'C12 H12 F N O3'
_chemical_formula_moiety 'C12 H12 F N O3'
_chemical_formula_sum 'C12 H12 F N O3'
_chemical_formula_weight 237.23
_chemical_name_systematic
;
Methyl 2-[(<i>E</i>)-(2-fluorophenyl)aminomethylene]-3-oxobutanoate
;
_space_group_IT_number 2
_symmetry_cell_setting triclinic
_symmetry_space_group_name_Hall '-P 1'
_symmetry_space_group_name_H-M 'P -1'
_atom_sites_solution_hydrogens geom
_atom_sites_solution_primary direct
_atom_sites_solution_secondary difmap
_audit_creation_method SHELXL97
_cell_angle_alpha 100.718(3)
_cell_angle_beta 107.473(3)
_cell_angle_gamma 91.827(3)
_cell_formula_units_Z 2
_cell_length_a 7.6772(11)
_cell_length_b 7.7591(11)
_cell_length_c 9.9774(14)
_cell_measurement_reflns_used 2057
_cell_measurement_temperature 153(2)
_cell_measurement_theta_max 32.63
_cell_measurement_theta_min 2.68
_cell_volume 554.58(14)
_computing_cell_refinement 'SAINT (Bruker, 2003)'
_computing_data_collection 'SMART (Bruker, 2003)'
_computing_data_reduction 'SAINT (Bruker, 2003) and SADABS (Sheldrick, 2003)'
_computing_molecular_graphics 'DIAMOND (Brandenburg, 2008)'
_computing_publication_material 'PLATON (Spek, 2003)'
_computing_structure_refinement 'SHELXTL (Sheldrick, 2008)'
_computing_structure_solution 'SHELXTL (Sheldrick, 2008)'
_diffrn_ambient_temperature 153(2)
_diffrn_detector_area_resol_mean '120 \mm'
_diffrn_measured_fraction_theta_full 0.990
_diffrn_measured_fraction_theta_max 0.972
_diffrn_measurement_device_type 'Siemens SMART CCD area-detector'
_diffrn_measurement_method \w
_diffrn_radiation_monochromator graphite
_diffrn_radiation_source 'fine-focus sealed tube'
_diffrn_radiation_type MoK\a
_diffrn_radiation_wavelength 0.71073
_diffrn_reflns_av_R_equivalents 0.0296
_diffrn_reflns_av_sigmaI/netI 0.0482
_diffrn_reflns_limit_h_max 11
_diffrn_reflns_limit_h_min -11
_diffrn_reflns_limit_k_max 11
_diffrn_reflns_limit_k_min -11
_diffrn_reflns_limit_l_max 14
_diffrn_reflns_limit_l_min -14
_diffrn_reflns_number 7912
_diffrn_reflns_theta_full 30.00
_diffrn_reflns_theta_max 31.99
_diffrn_reflns_theta_min 2.68
_diffrn_standards_decay_% 0
_diffrn_standards_number 0
_exptl_absorpt_coefficient_mu 0.113
_exptl_absorpt_correction_T_max 0.9921
_exptl_absorpt_correction_T_min 0.4965
_exptl_absorpt_correction_type multi-scan
_exptl_absorpt_process_details '(SADABS; Sheldrick, 2003)'
_exptl_crystal_colour colourless
_exptl_crystal_density_diffrn 1.421
_exptl_crystal_density_method 'not measured'
_exptl_crystal_description prism
_exptl_crystal_F_000 248
_exptl_crystal_size_max 0.11
_exptl_crystal_size_mid 0.09
_exptl_crystal_size_min 0.07
_refine_diff_density_max 0.385
_refine_diff_density_min -0.260
_refine_ls_extinction_method none
_refine_ls_goodness_of_fit_ref 0.996
_refine_ls_hydrogen_treatment constr
_refine_ls_matrix_type full
_refine_ls_number_parameters 162
_refine_ls_number_reflns 3743
_refine_ls_number_restraints 0
_refine_ls_restrained_S_all 0.996
_refine_ls_R_factor_all 0.0898
_refine_ls_R_factor_gt 0.0495
_refine_ls_shift/su_max 0.000
_refine_ls_shift/su_mean 0.000
_refine_ls_structure_factor_coef Fsqd
_refine_ls_weighting_details 'calc w = 1/[\s^2^(Fo^2^)+(0.0842P)^2^+0.0530P] where P=(Fo^2^+2Fc^2^)/3'
_refine_ls_weighting_scheme calc
_refine_ls_wR_factor_gt 0.1318
_refine_ls_wR_factor_ref 0.1549
_reflns_number_gt 2388
_reflns_number_total 3743
_reflns_threshold_expression I>2\s(I)
_cod_data_source_file fg3082.cif
_cod_data_source_block I
_cod_database_code 2017038
_cod_database_fobs_code 2017038

loop_
_symmetry_equiv_pos_as_xyz
'x, y, z'
'-x, -y, -z'

loop_
_atom_site_type_symbol
_atom_site_label
_atom_site_fract_x
_atom_site_fract_y
_atom_site_fract_z
_atom_site_U_iso_or_equiv
_atom_site_adp_type
_atom_site_calc_flag
_atom_site_refinement_flags
_atom_site_occupancy
_atom_site_disorder_assembly
_atom_site_disorder_group
F F1 0.14484(12) 0.62536(12) 0.87407(9) 0.0360(2) Uani d . 1 . .
O O1 0.14641(14) 0.04424(15) 0.29809(11) 0.0343(3) Uani d . 1 . .
O O2 -0.15645(15) -0.02382(16) 0.21324(13) 0.0445(3) Uani d . 1 . .
O O3 -0.19821(14) 0.32505(14) 0.57472(11) 0.0312(3) Uani d . 1 . .
N N1 0.15222(15) 0.40195(14) 0.63775(11) 0.0217(2) Uani d . 1 . .
H H1 0.0525 0.4216 0.6622 0.052(6) Uiso calc R 1 . .
C C1 0.31803(17) 0.49527(16) 0.73067(13) 0.0215(3) Uani d . 1 . .
C C2 0.48761(18) 0.47833(18) 0.70890(14) 0.0253(3) Uani d . 1 . .
H H2 0.4970 0.4000 0.6265 0.035(5) Uiso calc R 1 . .
C C3 0.64344(19) 0.5758(2) 0.80737(15) 0.0295(3) Uani d . 1 . .
H H3 0.7591 0.5633 0.7920 0.045(5) Uiso calc R 1 . .
C C4 0.6320(2) 0.69109(19) 0.92788(15) 0.0314(3) Uani d . 1 . .
H H4 0.7393 0.7576 0.9945 0.046(5) Uiso calc R 1 . .
C C5 0.4641(2) 0.70908(19) 0.95086(15) 0.0306(3) Uani d . 1 . .
H H5 0.4546 0.7878 1.0330 0.050(6) Uiso calc R 1 . .
C C6 0.31091(19) 0.61116(18) 0.85280(14) 0.0255(3) Uani d . 1 . .
C C7 0.13327(17) 0.28693(16) 0.51647(13) 0.0205(3) Uani d . 1 . .
H H7 0.2390 0.2696 0.4867 0.020(4) Uiso calc R 1 . .
C C8 -0.02987(17) 0.19048(16) 0.43030(13) 0.0210(3) Uani d . 1 . .
C C9 -0.19731(18) 0.21201(18) 0.46891(14) 0.0233(3) Uani d . 1 . .
C C10 -0.37341(19) 0.0992(2) 0.38388(16) 0.0302(3) Uani d . 1 . .
H H10A -0.4649 0.1218 0.4341 0.045 Uiso calc R 1 . .
H H10B -0.3506 -0.0254 0.3738 0.045 Uiso calc R 1 . .
H H10C -0.4193 0.1279 0.2886 0.045 Uiso calc R 1 . .
C C11 -0.02518(18) 0.06144(17) 0.30380(14) 0.0234(3) Uani d . 1 . .
C C12 0.1646(2) -0.0834(2) 0.17952(16) 0.0375(4) Uani d . 1 . .
H H12A 0.0902 -0.1931 0.1689 0.056 Uiso calc R 1 . .
H H12B 0.2935 -0.1065 0.1978 0.056 Uiso calc R 1 . .
H H12C 0.1223 -0.0375 0.0912 0.056 Uiso calc R 1 . .

loop_
_atom_site_aniso_label
_atom_site_aniso_U_11
_atom_site_aniso_U_22
_atom_site_aniso_U_33
_atom_site_aniso_U_12
_atom_site_aniso_U_13
_atom_site_aniso_U_23
F1 0.0289(5) 0.0457(5) 0.0317(5) 0.0047(4) 0.0149(4) -0.0055(4)
O1 0.0213(5) 0.0412(6) 0.0314(5) -0.0002(4) 0.0086(4) -0.0146(4)
O2 0.0244(5) 0.0508(7) 0.0405(6) -0.0030(5) 0.0038(4) -0.0228(5)
O3 0.0246(5) 0.0375(6) 0.0304(5) 0.0027(4) 0.0124(4) -0.0024(4)
N1 0.0188(5) 0.0226(5) 0.0209(5) 0.0009(4) 0.0058(4) -0.0017(4)
C1 0.0202(6) 0.0213(6) 0.0196(6) 0.0015(5) 0.0038(4) 0.0001(4)
C2 0.0218(6) 0.0261(6) 0.0239(6) 0.0016(5) 0.0065(5) -0.0040(5)
C3 0.0213(7) 0.0324(7) 0.0296(7) 0.0013(5) 0.0054(5) -0.0020(6)
C4 0.0282(7) 0.0315(7) 0.0251(7) -0.0022(6) 0.0005(5) -0.0036(6)
C5 0.0333(8) 0.0305(7) 0.0212(6) 0.0010(6) 0.0055(5) -0.0060(5)
C6 0.0242(7) 0.0287(7) 0.0232(6) 0.0045(5) 0.0098(5) -0.0002(5)
C7 0.0184(6) 0.0198(6) 0.0217(6) 0.0028(4) 0.0055(4) 0.0010(4)
C8 0.0179(6) 0.0203(6) 0.0226(6) 0.0019(4) 0.0049(4) 0.0011(5)
C9 0.0193(6) 0.0247(6) 0.0255(6) 0.0031(5) 0.0061(5) 0.0051(5)
C10 0.0197(6) 0.0333(7) 0.0354(8) -0.0012(5) 0.0068(5) 0.0049(6)
C11 0.0200(6) 0.0224(6) 0.0245(6) 0.0016(5) 0.0047(5) 0.0002(5)
C12 0.0293(8) 0.0458(9) 0.0301(7) 0.0030(6) 0.0110(6) -0.0125(6)

loop_
_atom_type_symbol
_atom_type_description
_atom_type_scat_dispersion_real
_atom_type_scat_dispersion_imag
_atom_type_scat_source
C C 0.0033 0.0016 'International Tables Vol C Tables 4.2.6.8 and 6.1.1.4'
H H 0.0000 0.0000 'International Tables Vol C Tables 4.2.6.8 and 6.1.1.4'
N N 0.0061 0.0033 'International Tables Vol C Tables 4.2.6.8 and 6.1.1.4'
O O 0.0106 0.0060 'International Tables Vol C Tables 4.2.6.8 and 6.1.1.4'
F F 0.0171 0.0103 'International Tables Vol C Tables 4.2.6.8 and 6.1.1.4'

loop_
_geom_angle_atom_site_label_1
_geom_angle_atom_site_label_2
_geom_angle_atom_site_label_3
_geom_angle_site_symmetry_1
_geom_angle_site_symmetry_3
_geom_angle
_geom_angle_publ_flag
C11 O1 C12 . . 116.23(11) ?
C7 N1 C1 . . 125.73(12) ?
C7 N1 H1 . . 117.1 ?
C1 N1 H1 . . 117.1 ?
C6 C1 C2 . . 117.96(11) ?
C6 C1 N1 . . 117.56(12) ?
C2 C1 N1 . . 124.48(11) ?
C1 C2 C3 . . 120.09(12) ?
C1 C2 H2 . . 120.0 ?
C3 C2 H2 . . 120.0 ?
C4 C3 C2 . . 120.68(13) ?
C4 C3 H3 . . 119.7 ?
C2 C3 H3 . . 119.7 ?
C3 C4 C5 . . 119.81(13) ?
C3 C4 H4 . . 120.1 ?
C5 C4 H4 . . 120.1 ?
C6 C5 C4 . . 118.91(13) ?
C6 C5 H5 . . 120.5 ?
C4 C5 H5 . . 120.5 ?
F1 C6 C5 . . 119.89(12) ?
F1 C6 C1 . . 117.56(12) ?
C5 C6 C1 . . 122.55(13) ?
N1 C7 C8 . . 124.65(12) ?
N1 C7 H7 . . 117.7 ?
C8 C7 H7 . . 117.7 ?
C7 C8 C9 . . 120.49(11) ?
C7 C8 C11 . . 117.78(12) ?
C9 C8 C11 . . 121.67(11) ?
O3 C9 C8 . . 120.25(12) ?
O3 C9 C10 . . 117.99(13) ?
C8 C9 C10 . . 121.76(12) ?
C9 C10 H10A . . 109.5 ?
C9 C10 H10B . . 109.5 ?
H10A C10 H10B . . 109.5 ?
C9 C10 H10C . . 109.5 ?
H10A C10 H10C . . 109.5 ?
H10B C10 H10C . . 109.5 ?
O2 C11 O1 . . 121.70(12) ?
O2 C11 C8 . . 125.89(13) ?
O1 C11 C8 . . 112.41(11) ?
O1 C12 H12A . . 109.5 ?
O1 C12 H12B . . 109.5 ?
H12A C12 H12B . . 109.5 ?
O1 C12 H12C . . 109.5 ?
H12A C12 H12C . . 109.5 ?
H12B C12 H12C . . 109.5 ?

loop_
_geom_bond_atom_site_label_1
_geom_bond_atom_site_label_2
_geom_bond_site_symmetry_2
_geom_bond_distance
_geom_bond_publ_flag
F1 C6 . 1.3584(16) ?
O1 C11 . 1.3453(17) ?
O1 C12 . 1.4394(16) ?
O2 C11 . 1.2075(16) ?
O3 C9 . 1.2427(16) ?
N1 C7 . 1.3290(16) ?
N1 C1 . 1.4096(16) ?
N1 H1 . 0.8800 ?
C1 C6 . 1.3899(17) ?
C1 C2 . 1.3891(18) ?
C2 C3 . 1.3886(18) ?
C2 H2 . 0.9500 ?
C3 C4 . 1.3864(19) ?
C3 H3 . 0.9500 ?
C4 C5 . 1.383(2) ?
C4 H4 . 0.9500 ?
C5 C6 . 1.3758(19) ?
C5 H5 . 0.9500 ?
C7 C8 . 1.3864(17) ?
C7 H7 . 0.9500 ?
C8 C9 . 1.4545(18) ?
C8 C11 . 1.4685(17) ?
C9 C10 . 1.5077(18) ?
C10 H10A . 0.9800 ?
C10 H10B . 0.9800 ?
C10 H10C . 0.9800 ?
C12 H12A . 0.9800 ?
C12 H12B . 0.9800 ?
C12 H12C . 0.9800 ?

loop_
_geom_torsion_atom_site_label_1
_geom_torsion_atom_site_label_2
_geom_torsion_atom_site_label_3
_geom_torsion_atom_site_label_4
_geom_torsion_site_symmetry_1
_geom_torsion_site_symmetry_2
_geom_torsion_site_symmetry_3
_geom_torsion_site_symmetry_4
_geom_torsion
_geom_torsion_publ_flag
C7 N1 C1 C6 . . . . 179.70(13) ?
C7 N1 C1 C2 . . . . -0.7(2) ?
C6 C1 C2 C3 . . . . -0.1(2) ?
N1 C1 C2 C3 . . . . -179.69(13) ?
C1 C2 C3 C4 . . . . -0.2(2) ?
C2 C3 C4 C5 . . . . 0.3(2) ?
C3 C4 C5 C6 . . . . 0.0(2) ?
C4 C5 C6 F1 . . . . 179.29(13) ?
C4 C5 C6 C1 . . . . -0.4(2) ?
C2 C1 C6 F1 . . . . -179.25(12) ?
N1 C1 C6 F1 . . . . 0.33(19) ?
C2 C1 C6 C5 . . . . 0.4(2) ?
N1 C1 C6 C5 . . . . -179.97(14) ?
C1 N1 C7 C8 . . . . 176.77(12) ?
N1 C7 C8 C9 . . . . 0.6(2) ?
N1 C7 C8 C11 . . . . -176.64(13) ?
C7 C8 C9 O3 . . . . 4.5(2) ?
C11 C8 C9 O3 . . . . -178.37(13) ?
C7 C8 C9 C10 . . . . -175.19(13) ?
C11 C8 C9 C10 . . . . 1.9(2) ?
C12 O1 C11 O2 . . . . -1.0(2) ?
C12 O1 C11 C8 . . . . 178.31(13) ?
C7 C8 C11 O2 . . . . -174.66(15) ?
C9 C8 C11 O2 . . . . 8.1(2) ?
C7 C8 C11 O1 . . . . 6.04(18) ?
C9 C8 C11 O1 . . . . -171.17(12) ?

loop_
_cod_related_entry_id
_cod_related_entry_database
_cod_related_entry_code
1 ChemSpider 30654153
